data_4070278
loop_
_publ_author_name
'Panichakul, Duanghathai'
'Mathey, Fran\,cois'

_publ_section_title
;
 Synthesis, Structure, and Chemistry of 2-Amino-Substituted Phosphirenes
;
_journal_issue 19
_journal_name_full Organometallics
_journal_page_first 5705
_journal_paper_doi 10.1021/om900696p
_journal_volume 28
_journal_year 2009
_chemical_formula_moiety 'C25 H24 N O5 P W'
_chemical_formula_sum 'C25 H24 N O5 P W'
_chemical_formula_weight 633.27
_chemical_name_systematic
; 
 ? 
;
_space_group_IT_number 14
_symmetry_cell_setting monoclinic
_symmetry_space_group_name_Hall '-P 2yn'
_symmetry_space_group_name_H-M 'P 1 21/n 1'
_atom_sites_solution_hydrogens geom
_atom_sites_solution_primary direct
_atom_sites_solution_secondary difmap
_audit_creation_method SHELXL-97
_cell_angle_alpha 90.00
_cell_angle_beta 110.1880(10)
_cell_angle_gamma 90.00
_cell_formula_units_Z 4
_cell_length_a 16.2834(3)
_cell_length_b 9.3069(2)
_cell_length_c 17.4048(3)
_cell_measurement_reflns_used 9913
_cell_measurement_temperature 113(2)
_cell_measurement_theta_max 30.20
_cell_measurement_theta_min 2.49
_cell_volume 2475.62(8)
_computing_cell_refinement 'Bruker SAINT'
_computing_data_collection 'Bruker APEX2'
_computing_data_reduction 'Bruker SAINT'
_computing_molecular_graphics 'Bruker SHELXTL'
_computing_publication_material 'Bruker SHELXTL'
_computing_structure_refinement 'SHELXL-97 (Sheldrick, 2008)'
_computing_structure_solution 'SHELXS-97 (Sheldrick, 2008)'
_diffrn_ambient_temperature 113(2)
_diffrn_measured_fraction_theta_full 0.986
_diffrn_measured_fraction_theta_max 0.986
_diffrn_measurement_device_type 'Bruker APEX-II CCD'
_diffrn_measurement_method '\f and \w scans'
_diffrn_radiation_monochromator graphite
_diffrn_radiation_source 'fine-focus sealed tube'
_diffrn_radiation_type MoK\a
_diffrn_radiation_wavelength 0.71073
_diffrn_reflns_av_R_equivalents 0.0593
_diffrn_reflns_av_sigmaI/netI 0.0494
_diffrn_reflns_limit_h_max 25
_diffrn_reflns_limit_h_min -25
_diffrn_reflns_limit_k_max 14
_diffrn_reflns_limit_k_min -14
_diffrn_reflns_limit_l_max 24
_diffrn_reflns_limit_l_min -27
_diffrn_reflns_number 52987
_diffrn_reflns_theta_full 34.35
_diffrn_reflns_theta_max 34.35
_diffrn_reflns_theta_min 1.48
_exptl_absorpt_coefficient_mu 4.766
_exptl_absorpt_correction_T_max 0.7630
_exptl_absorpt_correction_T_min 0.5986
_exptl_absorpt_correction_type multi-scan
_exptl_absorpt_process_details sadabs
_exptl_crystal_colour yellow
_exptl_crystal_density_diffrn 1.699
_exptl_crystal_density_method 'not measured'
_exptl_crystal_description prism
_exptl_crystal_F_000 1240
_exptl_crystal_size_max 0.12
_exptl_crystal_size_mid 0.10
_exptl_crystal_size_min 0.06
_refine_diff_density_max 1.727
_refine_diff_density_min -2.154
_refine_diff_density_rms 0.274
_refine_ls_extinction_method none
_refine_ls_goodness_of_fit_ref 1.098
_refine_ls_hydrogen_treatment constr
_refine_ls_matrix_type full
_refine_ls_number_parameters 302
_refine_ls_number_reflns 10236
_refine_ls_number_restraints 0
_refine_ls_restrained_S_all 1.098
_refine_ls_R_factor_all 0.0581
_refine_ls_R_factor_gt 0.0323
_refine_ls_shift/su_max 0.002
_refine_ls_shift/su_mean 0.000
_refine_ls_structure_factor_coef Fsqd
_refine_ls_weighting_details 'calc w=1/[\s^2^(Fo^2^)+(0.0436P)^2^+0.0000P] where P=(Fo^2^+2Fc^2^)/3'
_refine_ls_weighting_scheme calc
_refine_ls_wR_factor_gt 0.0712
_refine_ls_wR_factor_ref 0.0916
_reflns_number_gt 7653
_reflns_number_total 10236
_reflns_threshold_expression >2sigma(I)
_cod_data_source_file om900696p_si_003.cif
_cod_data_source_block mats1
_cod_depositor_comments
;
The following automatic conversions were performed:

'_symmetry_cell_setting' value 'Monoclinic' changed to 'monoclinic'
according to /home/saulius/struct/CIF-dictionaries/cif_core.dic
dictionary named 'cif_core.dic' version 2.4.2 from 2011-04-26.

Automatic conversion script
Id: cif_fix_values 1715 2011-07-08 13:25:40Z adriana 
;
_cod_original_sg_symbol_H-M P2(1)/n
_cod_database_code 4070278

loop_
_symmetry_equiv_pos_as_xyz
'x, y, z'
'-x+1/2, y+1/2, -z+1/2'
'-x, -y, -z'
'x-1/2, -y-1/2, z-1/2'

loop_
_atom_site_label
_atom_site_type_symbol
_atom_site_fract_x
_atom_site_fract_y
_atom_site_fract_z
_atom_site_U_iso_or_equiv
_atom_site_adp_type
_atom_site_occupancy
_atom_site_symmetry_multiplicity
_atom_site_calc_flag
_atom_site_refinement_flags
W1 W 0.436303(7) 0.703495(14) 0.081660(7) 0.01765(4) Uani 1 1 d .
C1 C 0.5139(4) 1.1568(6) 0.4351(3) 0.0527(13) Uani 1 1 d .
H1A H 0.5227 1.0600 0.4588 0.079 Uiso 1 1 calc R
H1B H 0.4796 1.2140 0.4605 0.079 Uiso 1 1 calc R
H1C H 0.5708 1.2027 0.4450 0.079 Uiso 1 1 calc R
C2 C 0.4651(2) 1.1469(4) 0.3438(2) 0.0249(7) Uani 1 1 d .
H2 H 0.4066 1.1036 0.3362 0.030 Uiso 1 1 calc R
C3 C 0.4489(3) 1.2937(4) 0.3051(2) 0.0290(7) Uani 1 1 d .
H3A H 0.5048 1.3439 0.3168 0.044 Uiso 1 1 calc R
H3B H 0.4111 1.3487 0.3276 0.044 Uiso 1 1 calc R
H3C H 0.4202 1.2839 0.2458 0.044 Uiso 1 1 calc R
C4 C 0.5971(2) 1.0911(4) 0.3013(3) 0.0346(9) Uani 1 1 d .
H4 H 0.6066 1.1940 0.3187 0.042 Uiso 1 1 calc R
C5 C 0.6691(2) 1.0049(5) 0.3627(4) 0.0562(15) Uani 1 1 d .
H5A H 0.6654 1.0168 0.4174 0.084 Uiso 1 1 calc R
H5B H 0.7261 1.0392 0.3630 0.084 Uiso 1 1 calc R
H5C H 0.6623 0.9031 0.3474 0.084 Uiso 1 1 calc R
C6 C 0.6008(3) 1.0830(5) 0.2157(3) 0.0475(12) Uani 1 1 d .
H6A H 0.5949 0.9826 0.1975 0.071 Uiso 1 1 calc R
H6B H 0.6569 1.1212 0.2158 0.071 Uiso 1 1 calc R
H6C H 0.5529 1.1398 0.1783 0.071 Uiso 1 1 calc R
C7 C 0.48003(19) 0.9166(3) 0.2847(2) 0.0198(6) Uani 1 1 d .
C8 C 0.4207(2) 0.8181(3) 0.2871(2) 0.0183(6) Uani 1 1 d .
C9 C 0.35180(19) 0.7713(3) 0.31701(19) 0.0174(6) Uani 1 1 d .
C10 C 0.3206(2) 0.8554(4) 0.3677(2) 0.0219(6) Uani 1 1 d .
H10 H 0.3429 0.9497 0.3824 0.026 Uiso 1 1 calc R
C11 C 0.2573(2) 0.8018(4) 0.3966(2) 0.0271(7) Uani 1 1 d .
H11 H 0.2369 0.8593 0.4315 0.033 Uiso 1 1 calc R
C12 C 0.2237(2) 0.6654(4) 0.3751(2) 0.0291(8) Uani 1 1 d .
H12 H 0.1798 0.6299 0.3946 0.035 Uiso 1 1 calc R
C13 C 0.2537(2) 0.5810(4) 0.3255(2) 0.0262(7) Uani 1 1 d .
H13 H 0.2313 0.4867 0.3114 0.031 Uiso 1 1 calc R
C14 C 0.3167(2) 0.6338(4) 0.29623(19) 0.0218(6) Uani 1 1 d .
H14 H 0.3364 0.5754 0.2613 0.026 Uiso 1 1 calc R
C15 C 0.57308(19) 0.6399(3) 0.3034(2) 0.0192(6) Uani 1 1 d .
C16 C 0.5838(2) 0.6336(4) 0.3857(2) 0.0261(7) Uani 1 1 d .
H16 H 0.5481 0.6913 0.4065 0.031 Uiso 1 1 calc R
C17 C 0.6467(2) 0.5432(4) 0.4385(2) 0.0291(7) Uani 1 1 d .
H17 H 0.6530 0.5379 0.4948 0.035 Uiso 1 1 calc R
C18 C 0.6999(2) 0.4611(4) 0.4084(2) 0.0280(7) Uani 1 1 d .
H18 H 0.7436 0.4011 0.4443 0.034 Uiso 1 1 calc R
C19 C 0.6895(2) 0.4664(4) 0.3258(2) 0.0258(7) Uani 1 1 d .
H19 H 0.7256 0.4095 0.3050 0.031 Uiso 1 1 calc R
C20 C 0.6261(2) 0.5553(4) 0.2738(2) 0.0221(6) Uani 1 1 d .
H20 H 0.6187 0.5585 0.2173 0.027 Uiso 1 1 calc R
C21 C 0.3110(2) 0.7036(4) 0.0835(2) 0.0228(6) Uani 1 1 d .
C22 C 0.44534(19) 0.4873(4) 0.10239(19) 0.0197(6) Uani 1 1 d .
C23 C 0.5619(2) 0.7089(3) 0.0811(2) 0.0217(6) Uani 1 1 d .
C24 C 0.4281(2) 0.9177(4) 0.0540(2) 0.0261(7) Uani 1 1 d .
C25 C 0.3890(2) 0.6629(4) -0.0390(2) 0.0238(7) Uani 1 1 d .
N1 N 0.50992(17) 1.0500(3) 0.30306(19) 0.0240(6) Uani 1 1 d .
O1 O 0.24178(17) 0.7038(3) 0.08504(18) 0.0324(6) Uani 1 1 d .
O2 O 0.44947(16) 0.3651(3) 0.11092(17) 0.0274(5) Uani 1 1 d .
O3 O 0.63162(17) 0.7127(3) 0.08034(18) 0.0301(6) Uani 1 1 d .
O4 O 0.42379(18) 1.0350(3) 0.03480(19) 0.0370(7) Uani 1 1 d .
O5 O 0.36172(17) 0.6402(3) -0.10790(16) 0.0311(6) Uani 1 1 d .
P1 P 0.48668(5) 0.75109(9) 0.23300(5) 0.01688(14) Uani 1 1 d .

loop_
_atom_site_aniso_label
_atom_site_aniso_U_11
_atom_site_aniso_U_22
_atom_site_aniso_U_33
_atom_site_aniso_U_23
_atom_site_aniso_U_13
_atom_site_aniso_U_12
W1 0.01634(6) 0.01722(6) 0.02232(6) 0.00418(5) 0.01039(4) 0.00290(5)
C1 0.084(4) 0.043(3) 0.027(2) 0.0042(19) 0.014(2) -0.001(3)
C2 0.0317(17) 0.0165(15) 0.0297(17) -0.0023(13) 0.0146(14) -0.0021(13)
C3 0.0341(18) 0.0173(16) 0.0362(19) -0.0027(14) 0.0129(15) 0.0011(14)
C4 0.0176(14) 0.0172(17) 0.069(3) -0.0024(17) 0.0149(16) -0.0034(12)
C5 0.0187(17) 0.035(2) 0.098(4) 0.001(3) -0.001(2) -0.0035(16)
C6 0.041(2) 0.027(2) 0.093(4) 0.005(2) 0.046(2) -0.0031(17)
C7 0.0166(12) 0.0165(15) 0.0275(15) -0.0006(12) 0.0093(11) 0.0002(11)
C8 0.0154(12) 0.0146(15) 0.0255(15) -0.0017(11) 0.0078(11) 0.0005(10)
C9 0.0137(12) 0.0183(15) 0.0198(14) 0.0025(11) 0.0053(10) -0.0008(10)
C10 0.0220(14) 0.0214(16) 0.0255(16) -0.0008(12) 0.0124(12) -0.0023(12)
C11 0.0247(15) 0.033(2) 0.0263(16) -0.0005(14) 0.0122(13) 0.0016(14)
C12 0.0217(15) 0.038(2) 0.0269(17) 0.0078(15) 0.0072(13) -0.0075(14)
C13 0.0241(15) 0.0261(18) 0.0259(16) 0.0046(13) 0.0055(13) -0.0081(13)
C14 0.0250(15) 0.0177(16) 0.0220(15) 0.0012(12) 0.0072(12) -0.0011(12)
C15 0.0154(12) 0.0141(14) 0.0274(15) -0.0005(11) 0.0064(11) -0.0015(10)
C16 0.0279(16) 0.0209(17) 0.0267(16) -0.0027(13) 0.0057(13) 0.0061(13)
C17 0.0335(18) 0.0224(17) 0.0243(17) -0.0023(13) 0.0009(14) 0.0010(14)
C18 0.0227(15) 0.0208(17) 0.0341(19) 0.0031(14) 0.0017(13) 0.0020(13)
C19 0.0186(14) 0.0220(17) 0.0368(19) 0.0043(14) 0.0097(13) 0.0035(12)
C20 0.0186(13) 0.0185(15) 0.0304(17) 0.0031(13) 0.0101(12) 0.0021(11)
C21 0.0228(14) 0.0243(16) 0.0229(15) 0.0070(13) 0.0099(12) 0.0064(13)
C22 0.0163(12) 0.0234(16) 0.0213(14) 0.0055(12) 0.0087(11) 0.0025(11)
C23 0.0226(14) 0.0180(15) 0.0275(16) 0.0072(13) 0.0124(12) 0.0052(12)
C24 0.0251(15) 0.0300(19) 0.0295(16) 0.0102(14) 0.0176(13) 0.0087(13)
C25 0.0200(14) 0.0231(16) 0.0327(18) 0.0043(14) 0.0149(13) 0.0020(12)
N1 0.0187(12) 0.0148(13) 0.0411(17) -0.0029(12) 0.0135(11) -0.0026(10)
O1 0.0218(12) 0.0387(16) 0.0407(15) 0.0112(12) 0.0161(11) 0.0053(11)
O2 0.0285(12) 0.0195(13) 0.0376(14) 0.0056(11) 0.0158(10) 0.0016(10)
O3 0.0209(11) 0.0290(14) 0.0436(16) 0.0130(11) 0.0155(11) 0.0054(10)
O4 0.0425(15) 0.0244(14) 0.0564(19) 0.0156(13) 0.0328(14) 0.0132(12)
O5 0.0302(13) 0.0371(16) 0.0272(13) 0.0017(11) 0.0115(10) -0.0015(11)
P1 0.0154(3) 0.0134(3) 0.0237(4) 0.0018(3) 0.0092(3) 0.0004(3)

loop_
_atom_type_symbol
_atom_type_description
_atom_type_scat_dispersion_real
_atom_type_scat_dispersion_imag
_atom_type_scat_source
C C 0.0033 0.0016 'International Tables Vol C Tables 4.2.6.8 and 6.1.1.4'
H H 0.0000 0.0000 'International Tables Vol C Tables 4.2.6.8 and 6.1.1.4'
N N 0.0061 0.0033 'International Tables Vol C Tables 4.2.6.8 and 6.1.1.4'
O O 0.0106 0.0060 'International Tables Vol C Tables 4.2.6.8 and 6.1.1.4'
P P 0.1023 0.0942 'International Tables Vol C Tables 4.2.6.8 and 6.1.1.4'
W W -0.8490 6.8722 'International Tables Vol C Tables 4.2.6.8 and 6.1.1.4'

loop_
_geom_angle_atom_site_label_1
_geom_angle_atom_site_label_2
_geom_angle_atom_site_label_3
_geom_angle
C25 W1 C22 88.71(14)
C25 W1 C24 88.13(15)
C22 W1 C24 176.46(12)
C25 W1 C23 91.31(13)
C22 W1 C23 90.79(12)
C24 W1 C23 87.68(13)
C25 W1 C21 89.56(13)
C22 W1 C21 90.53(12)
C24 W1 C21 91.04(13)
C23 W1 C21 178.43(14)
C25 W1 P1 176.62(9)
C22 W1 P1 90.63(9)
C24 W1 P1 92.62(11)
C23 W1 P1 92.01(10)
C21 W1 P1 87.14(10)
C2 C1 H1A 109.5
C2 C1 H1B 109.5
H1A C1 H1B 109.5
C2 C1 H1C 109.5
H1A C1 H1C 109.5
H1B C1 H1C 109.5
N1 C2 C3 112.1(3)
N1 C2 C1 111.8(3)
C3 C2 C1 111.2(3)
N1 C2 H2 107.1
C3 C2 H2 107.1
C1 C2 H2 107.1
C2 C3 H3A 109.5
C2 C3 H3B 109.5
H3A C3 H3B 109.5
C2 C3 H3C 109.5
H3A C3 H3C 109.5
H3B C3 H3C 109.5
N1 C4 C6 111.8(3)
N1 C4 C5 111.3(3)
C6 C4 C5 112.6(4)
N1 C4 H4 106.9
C6 C4 H4 106.9
C5 C4 H4 106.9
C4 C5 H5A 109.5
C4 C5 H5B 109.5
H5A C5 H5B 109.5
C4 C5 H5C 109.5
H5A C5 H5C 109.5
H5B C5 H5C 109.5
C4 C6 H6A 109.5
C4 C6 H6B 109.5
H6A C6 H6B 109.5
C4 C6 H6C 109.5
H6A C6 H6C 109.5
H6B C6 H6C 109.5
N1 C7 C8 146.7(3)
N1 C7 P1 146.6(3)
C8 C7 P1 66.47(19)
C7 C8 C9 150.0(3)
C7 C8 P1 69.42(19)
C9 C8 P1 140.2(2)
C14 C9 C10 118.1(3)
C14 C9 C8 118.6(3)
C10 C9 C8 123.3(3)
C11 C10 C9 120.3(3)
C11 C10 H10 119.9
C9 C10 H10 119.9
C12 C11 C10 120.4(3)
C12 C11 H11 119.8
C10 C11 H11 119.8
C13 C12 C11 120.0(3)
C13 C12 H12 120.0
C11 C12 H12 120.0
C12 C13 C14 119.9(3)
C12 C13 H13 120.1
C14 C13 H13 120.1
C13 C14 C9 121.3(3)
C13 C14 H14 119.4
C9 C14 H14 119.4
C16 C15 C20 119.1(3)
C16 C15 P1 120.6(2)
C20 C15 P1 120.2(3)
C15 C16 C17 120.5(3)
C15 C16 H16 119.7
C17 C16 H16 119.7
C18 C17 C16 119.7(3)
C18 C17 H17 120.1
C16 C17 H17 120.1
C17 C18 C19 120.2(3)
C17 C18 H18 119.9
C19 C18 H18 119.9
C20 C19 C18 119.5(3)
C20 C19 H19 120.2
C18 C19 H19 120.2
C19 C20 C15 120.9(3)
C19 C20 H20 119.5
C15 C20 H20 119.5
O1 C21 W1 179.6(3)
O2 C22 W1 177.4(3)
O3 C23 W1 179.5(3)
O4 C24 W1 176.4(3)
O5 C25 W1 179.6(3)
C7 N1 C4 120.6(3)
C7 N1 C2 118.8(3)
C4 N1 C2 119.1(3)
C8 P1 C7 44.12(14)
C8 P1 C15 108.09(15)
C7 P1 C15 108.24(15)
C8 P1 W1 125.57(11)
C7 P1 W1 128.20(11)
C15 P1 W1 119.89(11)

loop_
_geom_bond_atom_site_label_1
_geom_bond_atom_site_label_2
_geom_bond_distance
W1 C25 2.008(4)
W1 C22 2.041(3)
W1 C24 2.044(4)
W1 C23 2.050(3)
W1 C21 2.052(3)
W1 P1 2.5132(8)
C1 C2 1.514(6)
C1 H1A 0.9800
C1 H1B 0.9800
C1 H1C 0.9800
C2 N1 1.485(4)
C2 C3 1.505(5)
C2 H2 1.0000
C3 H3A 0.9800
C3 H3B 0.9800
C3 H3C 0.9800
C4 N1 1.480(4)
C4 C6 1.514(6)
C4 C5 1.515(6)
C4 H4 1.0000
C5 H5A 0.9800
C5 H5B 0.9800
C5 H5C 0.9800
C6 H6A 0.9800
C6 H6B 0.9800
C6 H6C 0.9800
C7 N1 1.332(4)
C7 C8 1.343(4)
C7 P1 1.806(3)
C8 C9 1.457(4)
C8 P1 1.768(3)
C9 C14 1.398(5)
C9 C10 1.400(4)
C10 C11 1.387(5)
C10 H10 0.9500
C11 C12 1.382(5)
C11 H11 0.9500
C12 C13 1.377(5)
C12 H12 0.9500
C13 C14 1.382(5)
C13 H13 0.9500
C14 H14 0.9500
C15 C16 1.384(5)
C15 C20 1.391(4)
C15 P1 1.833(3)
C16 C17 1.397(5)
C16 H16 0.9500
C17 C18 1.387(5)
C17 H17 0.9500
C18 C19 1.389(5)
C18 H18 0.9500
C19 C20 1.388(5)
C19 H19 0.9500
C20 H20 0.9500
C21 O1 1.136(4)
C22 O2 1.145(4)
C23 O3 1.140(4)
C24 O4 1.137(4)
C25 O5 1.145(4)
